data_1509688
loop_
_publ_author_name
'Ramakrishna, B.L.'
'Brese, N.E.'
'O'Keeffe, M.'
'von Dreele, R.B.'

_publ_section_title
;
 Low-temperature structures of CuO and AgO and their relationships to
 those of MgO and PdO
;
_journal_name_full 'Journal of Solid State Chemistry'
_journal_page_first 184
_journal_page_last 190
_journal_paper_doi 10.1016/0022-4596(90)90310-T
_journal_volume 89
_journal_year 1990
_chemical_formula_sum 'Ag2 O2'
_space_group_IT_number 14
_symmetry_space_group_name_Hall '-P 2ybc'
_symmetry_space_group_name_H-M 'P 1 21/c 1'
_cell_angle_alpha 90
_cell_angle_beta 107.663
_cell_angle_gamma 90
_cell_formula_units_Z 2
_cell_length_a 5.8517
_cell_length_b 3.4674
_cell_length_c 5.4838
_cell_volume 106.022
_citation_journal_id_ASTM JSSCBI
_cod_data_source_file silver2-3_148.cif
_cod_data_source_block Ag2O2
_cod_original_cell_volume 106.0219
_cod_database_code 1509688

loop_
_symmetry_equiv_pos_as_xyz
x,y,z
-x,y+1/2,-z+1/2
-x,-y,-z
x,-y-1/2,z-1/2

loop_
_atom_site_label
_atom_site_type_symbol
_atom_site_fract_x
_atom_site_fract_y
_atom_site_fract_z
_atom_site_occupancy
_atom_site_U_iso_or_equiv
O1 O-2 0.2949 0.347 0.2187 1 0.0
Ag1 Ag+1 0 0 0 1 0.0
Ag2 Ag+3 0.5 0 0.5 1 0.0
